data_7126427
loop_
_publ_author_name
'Hyun, Sung-Min'
'Upadhyay, Apoorva'
'Das, Anuvab'
'Burns, Corey P.'
'Sung, Siyoung'
'Beaty, Jeremy D.'
'Bhuvanesh, Nattamai'
'Nippe, Michael'
'Powers, David C.'

_publ_section_title
;
 Kinetic versus thermodynamic metalation enables synthesis of
 isostructural homo- and heterometallic trinuclear clusters.
;
_journal_issue 44
_journal_name_full 'Chemical communications (Cambridge, England)'
_journal_page_first 5893
_journal_page_last 5896
_journal_paper_doi 10.1039/d0cc02346a
_journal_volume 56
_journal_year 2020
_chemical_formula_moiety 'C56 H38 N12 Zn3, 2(C4 H8 O), 0.18(H2 O)'
_chemical_formula_sum 'C64 H54.36 N12 O2.18 Zn3'
_chemical_formula_weight 1222.54
_space_group_crystal_system monoclinic
_space_group_IT_number 14
_space_group_name_Hall '-P 2yn'
_space_group_name_H-M_alt 'P 1 21/n 1'
_atom_sites_solution_hydrogens mixed
_audit_creation_date 2020-01-29
_audit_creation_method
;
Olex2 1.2
(compiled 2018.05.29 svn.r3508 for OlexSys, GUI svn.r5506)
;
_audit_update_record
;
2020-04-18 deposited with the CCDC.	2020-04-20 downloaded from the CCDC.
;
_cell_angle_alpha 90
_cell_angle_beta 92.1491(14)
_cell_angle_gamma 90
_cell_formula_units_Z 4
_cell_length_a 11.5922(11)
_cell_length_b 22.523(2)
_cell_length_c 20.5743(19)
_cell_measurement_reflns_used 9792
_cell_measurement_temperature 110.0
_cell_measurement_theta_max 65.067
_cell_measurement_theta_min 4.292
_cell_volume 5368.0(9)
_computing_cell_refinement 'SAINT V8.38 Bruker AXS Inc., Madison, WI, USA.'
_computing_data_reduction 'SAINT V8.38 Bruker AXS Inc., Madison, WI, USA.'
_computing_molecular_graphics 'Olex2 (Dolomanov et al., 2009)'
_computing_publication_material 'Olex2 (Dolomanov et al., 2009)'
_computing_structure_refinement 'ShelXL (Sheldrick, 2015)'
_computing_structure_solution 'ShelXT (Sheldrick, 2015)'
_diffrn_ambient_temperature 110.0
_diffrn_measured_fraction_theta_full 0.983
_diffrn_measured_fraction_theta_max 0.983
_diffrn_measurement_device_type 'Bruker APEX-II CCD'
_diffrn_measurement_method '\f and \w scans'
_diffrn_radiation_type CuK\a
_diffrn_radiation_wavelength 1.54178
_diffrn_reflns_av_R_equivalents 0.0254
_diffrn_reflns_av_unetI/netI 0.0217
_diffrn_reflns_Laue_measured_fraction_full 0.983
_diffrn_reflns_Laue_measured_fraction_max 0.983
_diffrn_reflns_limit_h_max 13
_diffrn_reflns_limit_h_min -13
_diffrn_reflns_limit_k_max 25
_diffrn_reflns_limit_k_min -26
_diffrn_reflns_limit_l_max 24
_diffrn_reflns_limit_l_min -24
_diffrn_reflns_number 39654
_diffrn_reflns_point_group_measured_fraction_full 0.983
_diffrn_reflns_point_group_measured_fraction_max 0.983
_diffrn_reflns_theta_full 65.123
_diffrn_reflns_theta_max 65.123
_diffrn_reflns_theta_min 2.910
_diffrn_standards_number 0
_exptl_absorpt_coefficient_mu 2.042
_exptl_absorpt_correction_T_max 0.4649
_exptl_absorpt_correction_T_min 0.3590
_exptl_absorpt_correction_type multi-scan
_exptl_absorpt_process_details
'SADABS-2016/2 (Bruker,2016/2) was used for absorption correction. wR2(int) was 0.0683 before and 0.0516 after correction. The Ratio of minimum to maximum transmission is 0.7722. The \l/2 correction factor is Not present.'
_exptl_crystal_colour colourless
_exptl_crystal_colour_primary colourless
_exptl_crystal_density_diffrn 1.513
_exptl_crystal_description block
_exptl_crystal_F_000 2519
_exptl_crystal_size_max 0.108
_exptl_crystal_size_mid 0.079
_exptl_crystal_size_min 0.058
_refine_diff_density_max 0.643
_refine_diff_density_min -0.402
_refine_diff_density_rms 0.064
_refine_ls_extinction_method none
_refine_ls_goodness_of_fit_ref 1.060
_refine_ls_hydrogen_treatment constr
_refine_ls_matrix_type full
_refine_ls_number_parameters 787
_refine_ls_number_reflns 9001
_refine_ls_number_restraints 226
_refine_ls_restrained_S_all 1.051
_refine_ls_R_factor_all 0.0376
_refine_ls_R_factor_gt 0.0350
_refine_ls_shift/su_max 0.002
_refine_ls_shift/su_mean 0.000
_refine_ls_structure_factor_coef Fsqd
_refine_ls_weighting_details 'w=1/[\s^2^(Fo^2^)+(0.0355P)^2^+8.4255P] where P=(Fo^2^+2Fc^2^)/3'
_refine_ls_weighting_scheme calc
_refine_ls_wR_factor_gt 0.0853
_refine_ls_wR_factor_ref 0.0876
_reflns_Friedel_coverage 0.000
_reflns_number_gt 8416
_reflns_number_total 9001
_reflns_threshold_expression 'I > 2\s(I)'
_cod_data_source_file d0cc02346a2.cif
_cod_data_source_block Zn3TPM2
_cod_depositor_comments 'Adding full bibliography for 7126426--7126428.cif.'
_cod_original_cell_volume 5367.9(9)
_cod_database_code 7126427
_shelx_shelxl_version_number 2018/3
_shelx_space_group_comment
;
The symmetry employed for this shelxl refinement is uniquely defined
by the following loop, which should always be used as a source of
symmetry information in preference to the above space-group names.
They are only intended as comments.
;
_shelx_estimated_absorpt_t_max 0.891
_shelx_estimated_absorpt_t_min 0.810
_olex2_refinement_description
;
1. Fixed Uiso
 At 1.2 times of:
  All C(H) groups, All C(H,H) groups
 At 1.5 times of:
  All O(H,H) groups
2. Uiso/Uaniso restraints and constraints
O1S \\sim C2S \\sim C3S \\sim C4S \\sim C5S \\sim O1T \\sim C2T \\sim C3T \\sim
C4T \\sim C5T: within 2A with sigma of 0.01 and sigma for terminal atoms of 0.02
3. Rigid body (RIGU) restrains
 O1S, C2S, C3S, C4S, C5S, O1T, C2T, C3T, C4T, C5T
 with sigma for 1-2 distances of 0.01 and sigma for 1-3 distances of 0.01
4. Same fragment restrains
{O1S, C2S, C3S, C4S, C5S} sigma for 1-2: 0.01, 1-3: 0.04
as
{O1T, C2T, C3T, C4T, C5T}
5. Others
 Fixed Sof: O1S(0.82) C2S(0.82) H2SA(0.82) H2SB(0.82) C3S(0.82) H3SA(0.82)
 H3SB(0.82) C4S(0.82) H4SA(0.82) H4SB(0.82) C5S(0.82) H5SA(0.82) H5SB(0.82)
 O1T(0.18) C2T(0.18) H2TA(0.18) H2TB(0.18) C3T(0.18) H3TA(0.18) H3TB(0.18)
 C4T(0.18) H4TA(0.18) H4TB(0.18) C5T(0.18) H5TA(0.18) H5TB(0.18) O1W(0.18)
 H1WA(0.18) H1WB(0.18)
6.a Free rotating group:
 O1W(H1WA,H1WB)
6.b Ternary CH refined with riding coordinates:
 C19(H19), C20(H20)
6.c Secondary CH2 refined with riding coordinates:
 C2S(H2SA,H2SB), C3S(H3SA,H3SB), C4S(H4SA,H4SB), C5S(H5SA,H5SB), C2T(H2TA,
 H2TB), C3T(H3TA,H3TB), C4T(H4TA,H4TB), C5T(H5TA,H5TB), C7S(H7SA,H7SB),
 C8S(H8SA,H8SB), C9S(H9SA,H9SB), C10S(H10A,H10B)
6.d Aromatic/amide H refined with riding coordinates:
 C2(H2), C3(H3), C6(H6), C7(H7), C8(H8), C9(H9), C10(H10), C11(H11), C12(H12),
 C13(H13), C16(H16), C17(H17), C22(H22), C23(H23), C26(H26), C27(H27), C28(H28),
  C29(H29), C30(H30), C31(H31), C32(H32), C33(H33), C36(H36), C37(H37),
 C40(H40), C41(H41), C44(H44), C45(H45), C46(H46), C47(H47), C48(H48), C49(H49),
  C50(H50), C51(H51), C54(H54), C55(H55)
;
_olex2_submission_special_instructions 'No special instructions were received'

loop_
_space_group_symop_operation_xyz
'x, y, z'
'-x+1/2, y+1/2, -z+1/2'
'-x, -y, -z'
'x-1/2, -y-1/2, z-1/2'

loop_
_atom_site_label
_atom_site_type_symbol
_atom_site_fract_x
_atom_site_fract_y
_atom_site_fract_z
_atom_site_U_iso_or_equiv
_atom_site_adp_type
_atom_site_occupancy
_atom_site_site_symmetry_order
_atom_site_calc_flag
_atom_site_refinement_flags_posn
_atom_site_refinement_flags_adp
_atom_site_refinement_flags_occupancy
_atom_site_disorder_assembly
_atom_site_disorder_group
Zn1 Zn 0.40724(2) 0.16800(2) 0.71326(2) 0.01763(8) Uani 1 1 d . . . . .
Zn2 Zn 0.29487(3) 0.31300(2) 0.67980(2) 0.01791(8) Uani 1 1 d . . . . .
Zn3 Zn 0.48347(3) 0.24855(2) 0.56166(2) 0.01764(8) Uani 1 1 d . . . . .
N1 N 0.56798(16) 0.18797(8) 0.69780(9) 0.0167(4) Uani 1 1 d . . . . .
N2 N 0.45567(17) 0.08318(9) 0.68767(10) 0.0203(4) Uani 1 1 d . . . . .
N3 N 0.36219(16) 0.16388(8) 0.80965(9) 0.0172(4) Uani 1 1 d . . . . .
N4 N 0.24161(16) 0.17928(8) 0.69517(9) 0.0168(4) Uani 1 1 d . . . . .
N5 N 0.40302(16) 0.30179(8) 0.75397(9) 0.0165(4) Uani 1 1 d . . . . .
N6 N 0.17011(17) 0.31395(8) 0.74892(9) 0.0178(4) Uani 1 1 d . . . . .
N7 N 0.29926(16) 0.40038(9) 0.64904(9) 0.0196(4) Uani 1 1 d . . . . .
N8 N 0.24016(16) 0.29657(8) 0.59073(9) 0.0160(4) Uani 1 1 d . . . . .
N9 N 0.53480(16) 0.31969(8) 0.60792(9) 0.0173(4) Uani 1 1 d . . . . .
N10 N 0.44600(16) 0.30649(9) 0.48501(9) 0.0183(4) Uani 1 1 d . . . . .
N11 N 0.62634(16) 0.19673(9) 0.54143(9) 0.0182(4) Uani 1 1 d . . . . .
N12 N 0.40045(16) 0.17378(8) 0.55522(9) 0.0166(4) Uani 1 1 d . . . . .
C1 C 0.64579(19) 0.23289(10) 0.70666(10) 0.0167(5) Uani 1 1 d . . . . .
C2 C 0.75757(19) 0.21082(11) 0.70243(11) 0.0204(5) Uani 1 1 d . . . . .
H2 H 0.827082 0.232990 0.707243 0.025 Uiso 1 1 calc R . . . .
C3 C 0.7483(2) 0.14981(11) 0.68975(11) 0.0208(5) Uani 1 1 d . . . . .
H3 H 0.809999 0.122753 0.684008 0.025 Uiso 1 1 calc R . . . .
C4 C 0.6312(2) 0.13680(10) 0.68724(11) 0.0181(5) Uani 1 1 d . . . . .
C5 C 0.5699(2) 0.08121(11) 0.67742(11) 0.0199(5) Uani 1 1 d . . . . .
C6 C 0.6219(2) 0.02819(11) 0.65775(12) 0.0243(5) Uani 1 1 d . . . . .
H6 H 0.702364 0.026695 0.650707 0.029 Uiso 1 1 calc R . . . .
C7 C 0.5542(2) -0.02161(11) 0.64883(13) 0.0289(6) Uani 1 1 d . . . . .
H7 H 0.588105 -0.057791 0.635409 0.035 Uiso 1 1 calc R . . . .
C8 C 0.4366(2) -0.01917(12) 0.65940(14) 0.0304(6) Uani 1 1 d . . . . .
H8 H 0.389172 -0.053337 0.653817 0.036 Uiso 1 1 calc R . . . .
C9 C 0.3908(2) 0.03437(11) 0.67822(13) 0.0262(5) Uani 1 1 d . . . . .
H9 H 0.310215 0.036795 0.684758 0.031 Uiso 1 1 calc R . . . .
C10 C 0.4277(2) 0.16065(11) 0.86507(12) 0.0217(5) Uani 1 1 d . . . . .
H10 H 0.509124 0.158334 0.862117 0.026 Uiso 1 1 calc R . . . .
C11 C 0.3816(2) 0.16057(11) 0.92576(12) 0.0234(5) Uani 1 1 d . . . . .
H11 H 0.430094 0.158015 0.963914 0.028 Uiso 1 1 calc R . . . .
C12 C 0.2622(2) 0.16432(10) 0.92990(12) 0.0211(5) Uani 1 1 d . . . . .
H12 H 0.228117 0.164264 0.971165 0.025 Uiso 1 1 calc R . . . .
C13 C 0.1937(2) 0.16813(10) 0.87372(11) 0.0188(5) Uani 1 1 d . . . . .
H13 H 0.112128 0.170951 0.875920 0.023 Uiso 1 1 calc R . . . .
C14 C 0.24593(19) 0.16778(10) 0.81341(11) 0.0161(5) Uani 1 1 d . . . . .
C15 C 0.18162(19) 0.17223(10) 0.75183(11) 0.0167(5) Uani 1 1 d . . . . .
C16 C 0.0638(2) 0.17009(11) 0.73738(12) 0.0203(5) Uani 1 1 d . . . . .
H16 H 0.004057 0.165591 0.767355 0.024 Uiso 1 1 calc R . . . .
C17 C 0.0506(2) 0.17591(11) 0.66943(12) 0.0210(5) Uani 1 1 d . . . . .
H17 H -0.020183 0.176354 0.644635 0.025 Uiso 1 1 calc R . . . .
C18 C 0.16093(19) 0.18091(10) 0.64534(11) 0.0172(5) Uani 1 1 d . . . . .
C19 C 0.61228(19) 0.29617(10) 0.72208(11) 0.0170(5) Uani 1 1 d . . . . .
H19 H 0.681724 0.313168 0.745628 0.020 Uiso 1 1 calc R . . . .
C20 C 0.18823(19) 0.18825(10) 0.57431(11) 0.0177(5) Uani 1 1 d . . . . .
H20 H 0.120555 0.170672 0.549628 0.021 Uiso 1 1 calc R . . . .
C21 C 0.51765(19) 0.29928(10) 0.77052(11) 0.0174(5) Uani 1 1 d . . . . .
C22 C 0.5342(2) 0.30102(11) 0.83778(11) 0.0209(5) Uani 1 1 d . . . . .
H22 H 0.606125 0.299321 0.861429 0.025 Uiso 1 1 calc R . . . .
C23 C 0.4246(2) 0.30576(11) 0.86412(11) 0.0210(5) Uani 1 1 d . . . . .
H23 H 0.407902 0.308133 0.908895 0.025 Uiso 1 1 calc R . . . .
C24 C 0.3455(2) 0.30630(10) 0.81176(11) 0.0176(5) Uani 1 1 d . . . . .
C25 C 0.2213(2) 0.31207(10) 0.80948(11) 0.0168(5) Uani 1 1 d . . . . .
C26 C 0.1546(2) 0.31604(10) 0.86469(12) 0.0203(5) Uani 1 1 d . . . . .
H26 H 0.190438 0.314787 0.906945 0.024 Uiso 1 1 calc R . . . .
C27 C 0.0365(2) 0.32177(11) 0.85718(12) 0.0226(5) Uani 1 1 d . . . . .
H27 H -0.009421 0.325437 0.894274 0.027 Uiso 1 1 calc R . . . .
C28 C -0.0154(2) 0.32218(11) 0.79495(13) 0.0235(5) Uani 1 1 d . . . . .
H28 H -0.096843 0.325278 0.788854 0.028 Uiso 1 1 calc R . . . .
C29 C 0.0547(2) 0.31795(11) 0.74253(12) 0.0221(5) Uani 1 1 d . . . . .
H29 H 0.019780 0.317872 0.700004 0.026 Uiso 1 1 calc R . . . .
C30 C 0.3337(2) 0.44948(11) 0.68096(12) 0.0254(5) Uani 1 1 d . . . . .
H30 H 0.362137 0.445845 0.724676 0.031 Uiso 1 1 calc R . . . .
C31 C 0.3294(2) 0.50489(11) 0.65307(13) 0.0292(6) Uani 1 1 d . . . . .
H31 H 0.354003 0.539055 0.676853 0.035 Uiso 1 1 calc R . . . .
C32 C 0.2879(2) 0.50943(11) 0.58875(13) 0.0290(6) Uani 1 1 d . . . . .
H32 H 0.283788 0.547167 0.568158 0.035 Uiso 1 1 calc R . . . .
C33 C 0.2529(2) 0.45939(11) 0.55503(12) 0.0235(5) Uani 1 1 d . . . . .
H33 H 0.225114 0.462152 0.511106 0.028 Uiso 1 1 calc R . . . .
C34 C 0.25898(19) 0.40434(10) 0.58663(11) 0.0184(5) Uani 1 1 d . . . . .
C35 C 0.22223(19) 0.34917(10) 0.55677(11) 0.0180(5) Uani 1 1 d . . . . .
C36 C 0.1623(2) 0.33804(11) 0.49845(11) 0.0196(5) Uani 1 1 d . . . . .
H36 H 0.139443 0.366344 0.466253 0.024 Uiso 1 1 calc R . . . .
C37 C 0.14209(19) 0.27649(11) 0.49648(11) 0.0196(5) Uani 1 1 d . . . . .
H37 H 0.102775 0.255251 0.462454 0.024 Uiso 1 1 calc R . . . .
C38 C 0.19046(19) 0.25237(10) 0.55371(11) 0.0166(5) Uani 1 1 d . . . . .
C39 C 0.59224(19) 0.33621(10) 0.66361(11) 0.0171(5) Uani 1 1 d . . . . .
C40 C 0.6276(2) 0.39495(11) 0.65861(12) 0.0223(5) Uani 1 1 d . . . . .
H40 H 0.668962 0.417203 0.691035 0.027 Uiso 1 1 calc R . . . .
C41 C 0.5908(2) 0.41530(11) 0.59678(12) 0.0225(5) Uani 1 1 d . . . . .
H41 H 0.602414 0.453775 0.579266 0.027 Uiso 1 1 calc R . . . .
C42 C 0.53408(19) 0.36810(10) 0.56631(11) 0.0184(5) Uani 1 1 d . . . . .
C43 C 0.48002(19) 0.36207(10) 0.50196(11) 0.0186(5) Uani 1 1 d . . . . .
C44 C 0.4606(2) 0.40956(11) 0.45876(12) 0.0232(5) Uani 1 1 d . . . . .
H44 H 0.486416 0.448360 0.470127 0.028 Uiso 1 1 calc R . . . .
C45 C 0.4039(2) 0.39954(12) 0.39987(12) 0.0264(5) Uani 1 1 d . . . . .
H45 H 0.390812 0.431401 0.370259 0.032 Uiso 1 1 calc R . . . .
C46 C 0.3658(2) 0.34257(12) 0.38370(12) 0.0243(5) Uani 1 1 d . . . . .
H46 H 0.325052 0.334994 0.343639 0.029 Uiso 1 1 calc R . . . .
C47 C 0.3891(2) 0.29749(11) 0.42772(11) 0.0217(5) Uani 1 1 d . . . . .
H47 H 0.363873 0.258434 0.417067 0.026 Uiso 1 1 calc R . . . .
C48 C 0.7387(2) 0.21117(11) 0.54197(11) 0.0210(5) Uani 1 1 d . . . . .
H48 H 0.760792 0.250617 0.553000 0.025 Uiso 1 1 calc R . . . .
C49 C 0.8233(2) 0.17069(12) 0.52705(11) 0.0252(5) Uani 1 1 d . . . . .
H49 H 0.902382 0.181909 0.527748 0.030 Uiso 1 1 calc R . . . .
C50 C 0.7896(2) 0.11314(12) 0.51101(12) 0.0262(5) Uani 1 1 d . . . . .
H50 H 0.845685 0.084639 0.499428 0.031 Uiso 1 1 calc R . . . .
C51 C 0.6751(2) 0.09754(11) 0.51194(12) 0.0235(5) Uani 1 1 d . . . . .
H51 H 0.651687 0.058111 0.501671 0.028 Uiso 1 1 calc R . . . .
C52 C 0.5927(2) 0.14040(11) 0.52822(11) 0.0195(5) Uani 1 1 d . . . . .
C53 C 0.4707(2) 0.12880(10) 0.53271(11) 0.0190(5) Uani 1 1 d . . . . .
C54 C 0.4044(2) 0.07944(11) 0.51733(13) 0.0267(5) Uani 1 1 d . . . . .
H54 H 0.430879 0.042675 0.500879 0.032 Uiso 1 1 calc R . . . .
C55 C 0.2899(2) 0.09431(11) 0.53081(13) 0.0265(5) Uani 1 1 d . . . . .
H55 H 0.224092 0.069424 0.525163 0.032 Uiso 1 1 calc R . . . .
C56 C 0.2911(2) 0.15222(11) 0.55393(11) 0.0186(5) Uani 1 1 d . . . . .
O1S O 0.8995(3) -0.00357(14) 0.57446(15) 0.0590(8) Uani 0.82 1 d D U P A 1
C2S C 0.9983(4) 0.0291(2) 0.5929(2) 0.0535(11) Uani 0.82 1 d D U P A 1
H2SA H 0.976464 0.070211 0.604358 0.064 Uiso 0.82 1 calc R . P A 1
H2SB H 1.051638 0.030826 0.556542 0.064 Uiso 0.82 1 calc R . P A 1
C3S C 1.0566(4) -0.0011(2) 0.6511(3) 0.0540(13) Uani 0.82 1 d D U P A 1
H3SA H 1.078445 0.028035 0.685512 0.065 Uiso 0.82 1 calc R . P A 1
H3SB H 1.126256 -0.023053 0.638575 0.065 Uiso 0.82 1 calc R . P A 1
C4S C 0.9635(5) -0.0430(2) 0.6734(2) 0.0550(11) Uani 0.82 1 d D U P A 1
H4SA H 0.997264 -0.079439 0.693263 0.066 Uiso 0.82 1 calc R . P A 1
H4SB H 0.912934 -0.023629 0.704736 0.066 Uiso 0.82 1 calc R . P A 1
C5S C 0.8989(5) -0.0565(2) 0.6097(2) 0.0526(12) Uani 0.82 1 d D U P A 1
H5SA H 0.938066 -0.088464 0.585887 0.063 Uiso 0.82 1 calc R . P A 1
H5SB H 0.818848 -0.069134 0.617538 0.063 Uiso 0.82 1 calc R . P A 1
O1T O 0.8766(14) -0.0425(7) 0.6348(7) 0.054(2) Uani 0.18 1 d D U P B 2
C2T C 0.9345(19) -0.0189(11) 0.6894(8) 0.059(3) Uani 0.18 1 d D U P B 2
H2TA H 0.958269 -0.051087 0.719815 0.070 Uiso 0.18 1 calc R . P B 2
H2TB H 0.883206 0.008625 0.712335 0.070 Uiso 0.18 1 calc R . P B 2
C3T C 1.039(2) 0.0138(14) 0.6672(10) 0.057(3) Uani 0.18 1 d D U P B 2
H3TA H 1.110169 -0.002865 0.687873 0.069 Uiso 0.18 1 calc R . P B 2
H3TB H 1.033969 0.056480 0.678242 0.069 Uiso 0.18 1 calc R . P B 2
C4T C 1.037(2) 0.0051(10) 0.5944(9) 0.063(3) Uani 0.18 1 d D U P B 2
H4TA H 1.010658 0.041434 0.571321 0.076 Uiso 0.18 1 calc R . P B 2
H4TB H 1.114793 -0.005728 0.579610 0.076 Uiso 0.18 1 calc R . P B 2
C5T C 0.9532(17) -0.0451(9) 0.5830(8) 0.057(2) Uani 0.18 1 d D U P B 2
H5TA H 0.910600 -0.040149 0.540764 0.069 Uiso 0.18 1 calc R . P B 2
H5TB H 0.994130 -0.083639 0.582997 0.069 Uiso 0.18 1 calc R . P B 2
O1W O 0.7173(9) -0.1411(5) 0.6051(5) 0.032(2) Uani 0.18 1 d . . P C 2
H1WA H 0.768128 -0.116038 0.620959 0.048 Uiso 0.18 1 d G . P C 2
H1WB H 0.663410 -0.121825 0.583367 0.048 Uiso 0.18 1 d G . P C 2
O6S O 0.6317(3) 0.00708(11) 0.91190(12) 0.0754(9) Uani 1 1 d . . . . .
C7S C 0.6006(4) -0.04828(15) 0.94015(17) 0.0529(9) Uani 1 1 d . . . . .
H7SA H 0.537645 -0.042534 0.970761 0.064 Uiso 1 1 calc R . . . .
H7SB H 0.667739 -0.065937 0.964200 0.064 Uiso 1 1 calc R . . . .
C8S C 0.5613(3) -0.08805(15) 0.88498(15) 0.0439(8) Uani 1 1 d . . . . .
H8SA H 0.625314 -0.113207 0.870313 0.053 Uiso 1 1 calc R . . . .
H8SB H 0.496686 -0.113828 0.897641 0.053 Uiso 1 1 calc R . . . .
C9S C 0.5229(3) -0.04460(19) 0.83311(18) 0.0591(10) Uani 1 1 d . . . . .
H9SA H 0.542285 -0.059259 0.789491 0.071 Uiso 1 1 calc R . . . .
H9SB H 0.438513 -0.037880 0.833846 0.071 Uiso 1 1 calc R . . . .
C10S C 0.5865(5) 0.01033(18) 0.8492(2) 0.0894(18) Uani 1 1 d . . . . .
H10A H 0.649630 0.015792 0.818660 0.107 Uiso 1 1 calc R . . . .
H10B H 0.533922 0.044842 0.844891 0.107 Uiso 1 1 calc R . . . .

loop_
_atom_site_aniso_label
_atom_site_aniso_U_11
_atom_site_aniso_U_22
_atom_site_aniso_U_33
_atom_site_aniso_U_23
_atom_site_aniso_U_13
_atom_site_aniso_U_12
Zn1 0.01230(16) 0.02058(17) 0.02014(17) -0.00049(12) 0.00234(12) 0.00001(11)
Zn2 0.01892(16) 0.02176(17) 0.01293(16) -0.00003(11) -0.00106(12) 0.00166(12)
Zn3 0.01767(16) 0.01737(16) 0.01791(16) -0.00052(12) 0.00114(12) -0.00080(12)
N1 0.0142(9) 0.0206(10) 0.0152(9) 0.0008(7) 0.0007(7) 0.0009(7)
N2 0.0184(10) 0.0198(10) 0.0229(10) 0.0000(8) 0.0022(8) -0.0003(8)
N3 0.0156(9) 0.0174(10) 0.0186(10) 0.0012(7) 0.0008(8) 0.0000(7)
N4 0.0149(9) 0.0187(10) 0.0170(10) -0.0017(7) 0.0033(7) -0.0011(7)
N5 0.0175(10) 0.0189(10) 0.0131(9) -0.0014(7) 0.0004(7) -0.0004(7)
N6 0.0195(10) 0.0166(10) 0.0173(10) -0.0002(7) 0.0006(8) 0.0014(8)
N7 0.0187(10) 0.0210(10) 0.0191(10) -0.0005(8) 0.0004(8) 0.0023(8)
N8 0.0154(9) 0.0198(10) 0.0128(9) 0.0008(7) -0.0006(7) 0.0028(7)
N9 0.0164(9) 0.0187(10) 0.0170(10) 0.0004(7) 0.0027(8) -0.0001(7)
N10 0.0158(9) 0.0219(10) 0.0174(10) -0.0002(8) 0.0039(8) 0.0019(8)
N11 0.0171(10) 0.0234(10) 0.0141(9) 0.0025(8) 0.0012(7) 0.0002(8)
N12 0.0173(10) 0.0173(10) 0.0155(9) -0.0017(7) 0.0028(8) 0.0010(7)
C1 0.0142(11) 0.0230(12) 0.0130(10) 0.0018(9) 0.0006(8) -0.0009(9)
C2 0.0126(11) 0.0279(13) 0.0207(12) 0.0032(10) 0.0000(9) -0.0025(9)
C3 0.0154(11) 0.0250(13) 0.0221(12) 0.0027(10) 0.0033(9) 0.0041(9)
C4 0.0174(11) 0.0209(12) 0.0162(11) 0.0011(9) 0.0024(9) 0.0018(9)
C5 0.0203(12) 0.0218(12) 0.0175(11) 0.0022(9) 0.0014(9) 0.0015(9)
C6 0.0235(12) 0.0245(13) 0.0253(13) 0.0024(10) 0.0049(10) 0.0051(10)
C7 0.0368(15) 0.0203(13) 0.0299(14) -0.0003(10) 0.0049(11) 0.0031(11)
C8 0.0339(15) 0.0206(13) 0.0367(15) -0.0028(11) 0.0026(12) -0.0054(11)
C9 0.0225(13) 0.0231(13) 0.0332(14) -0.0007(10) 0.0029(10) -0.0039(10)
C10 0.0165(11) 0.0226(12) 0.0258(13) 0.0018(10) -0.0022(10) -0.0013(9)
C11 0.0226(12) 0.0252(13) 0.0221(12) 0.0013(10) -0.0053(10) -0.0033(10)
C12 0.0262(13) 0.0197(12) 0.0176(12) 0.0009(9) 0.0020(10) -0.0031(9)
C13 0.0173(11) 0.0178(11) 0.0215(12) 0.0016(9) 0.0010(9) -0.0012(9)
C14 0.0154(11) 0.0144(11) 0.0186(11) 0.0010(8) 0.0015(9) -0.0006(8)
C15 0.0152(11) 0.0185(11) 0.0166(11) 0.0007(9) 0.0020(9) 0.0013(9)
C16 0.0162(11) 0.0253(12) 0.0196(12) 0.0024(9) 0.0040(9) -0.0012(9)
C17 0.0146(11) 0.0272(13) 0.0213(12) 0.0019(10) 0.0000(9) 0.0001(9)
C18 0.0143(11) 0.0198(11) 0.0175(11) -0.0004(9) 0.0017(9) -0.0008(9)
C19 0.0154(11) 0.0198(12) 0.0156(11) -0.0001(9) -0.0008(9) -0.0016(9)
C20 0.0150(11) 0.0219(12) 0.0163(11) -0.0030(9) 0.0012(9) -0.0015(9)
C21 0.0176(11) 0.0168(11) 0.0177(11) -0.0010(9) 0.0001(9) -0.0016(9)
C22 0.0192(12) 0.0263(13) 0.0171(12) -0.0005(9) -0.0015(9) -0.0002(9)
C23 0.0240(12) 0.0259(13) 0.0132(11) -0.0015(9) 0.0009(9) 0.0005(10)
C24 0.0213(12) 0.0160(11) 0.0156(11) -0.0005(9) 0.0017(9) -0.0001(9)
C25 0.0194(12) 0.0129(11) 0.0182(11) -0.0012(8) 0.0002(9) -0.0002(8)
C26 0.0239(12) 0.0184(12) 0.0186(12) -0.0007(9) 0.0014(9) -0.0003(9)
C27 0.0230(12) 0.0201(12) 0.0253(13) -0.0012(10) 0.0079(10) -0.0007(9)
C28 0.0156(11) 0.0236(12) 0.0312(14) -0.0017(10) 0.0007(10) 0.0017(9)
C29 0.0214(12) 0.0221(12) 0.0225(12) -0.0003(10) -0.0022(10) 0.0006(9)
C30 0.0271(13) 0.0264(13) 0.0226(13) -0.0035(10) -0.0029(10) 0.0001(10)
C31 0.0323(14) 0.0203(13) 0.0345(15) -0.0038(11) -0.0036(11) -0.0010(10)
C32 0.0320(14) 0.0198(13) 0.0352(15) 0.0032(11) -0.0010(11) 0.0027(10)
C33 0.0232(12) 0.0244(13) 0.0226(12) 0.0031(10) -0.0016(10) 0.0044(10)
C34 0.0138(11) 0.0239(12) 0.0176(11) 0.0007(9) 0.0026(9) 0.0054(9)
C35 0.0154(11) 0.0220(12) 0.0168(11) 0.0013(9) 0.0029(9) 0.0031(9)
C36 0.0164(11) 0.0270(13) 0.0154(11) 0.0012(9) 0.0004(9) 0.0041(9)
C37 0.0172(11) 0.0280(13) 0.0137(11) -0.0034(9) -0.0002(9) 0.0011(9)
C38 0.0119(10) 0.0221(12) 0.0160(11) -0.0024(9) 0.0024(8) -0.0007(9)
C39 0.0135(11) 0.0192(12) 0.0187(11) -0.0013(9) 0.0030(9) 0.0000(9)
C40 0.0239(12) 0.0223(12) 0.0207(12) -0.0030(9) 0.0008(10) -0.0048(10)
C41 0.0278(13) 0.0173(12) 0.0227(12) 0.0033(9) 0.0038(10) -0.0015(10)
C42 0.0153(11) 0.0203(12) 0.0200(12) 0.0021(9) 0.0048(9) 0.0011(9)
C43 0.0155(11) 0.0231(12) 0.0178(11) 0.0005(9) 0.0062(9) 0.0013(9)
C44 0.0261(13) 0.0221(12) 0.0217(12) 0.0027(10) 0.0054(10) 0.0015(10)
C45 0.0264(13) 0.0318(14) 0.0215(13) 0.0092(10) 0.0071(10) 0.0069(11)
C46 0.0185(12) 0.0372(14) 0.0172(12) 0.0019(10) 0.0022(9) 0.0046(10)
C47 0.0163(11) 0.0299(13) 0.0191(12) -0.0031(10) 0.0031(9) 0.0015(10)
C48 0.0203(12) 0.0286(13) 0.0143(11) 0.0033(9) 0.0000(9) -0.0027(10)
C49 0.0165(12) 0.0434(15) 0.0158(12) 0.0061(10) 0.0026(9) 0.0024(10)
C50 0.0238(13) 0.0361(14) 0.0192(12) 0.0064(10) 0.0065(10) 0.0114(11)
C51 0.0271(13) 0.0235(13) 0.0201(12) 0.0030(10) 0.0055(10) 0.0050(10)
C52 0.0213(12) 0.0238(12) 0.0135(11) 0.0016(9) 0.0023(9) 0.0016(9)
C53 0.0179(11) 0.0200(12) 0.0193(12) -0.0009(9) 0.0040(9) 0.0030(9)
C54 0.0279(13) 0.0203(13) 0.0323(14) -0.0068(10) 0.0079(11) -0.0018(10)
C55 0.0230(13) 0.0237(13) 0.0332(14) -0.0081(11) 0.0063(11) -0.0067(10)
C56 0.0176(11) 0.0216(12) 0.0168(11) -0.0018(9) 0.0016(9) -0.0022(9)
O1S 0.0684(19) 0.0489(17) 0.0572(17) 0.0159(14) -0.0298(15) -0.0143(14)
C2S 0.051(2) 0.054(2) 0.054(2) 0.024(2) -0.0161(19) -0.0153(19)
C3S 0.052(2) 0.052(3) 0.056(3) 0.015(2) -0.027(2) -0.011(2)
C4S 0.078(3) 0.038(2) 0.047(2) 0.0103(18) -0.020(2) -0.015(2)
C5S 0.068(3) 0.038(2) 0.050(3) 0.008(2) -0.027(2) -0.014(2)
O1T 0.065(4) 0.044(4) 0.052(5) 0.008(4) -0.022(4) -0.014(4)
C2T 0.069(5) 0.052(5) 0.053(5) 0.009(5) -0.020(4) -0.011(5)
C3T 0.069(5) 0.048(5) 0.052(5) 0.014(4) -0.026(5) -0.015(5)
C4T 0.067(5) 0.061(5) 0.061(5) 0.016(5) -0.015(5) -0.015(5)
C5T 0.069(4) 0.046(4) 0.054(4) 0.007(4) -0.020(4) -0.015(4)
O1W 0.023(5) 0.046(6) 0.027(5) 0.009(5) 0.000(4) 0.001(5)
O6S 0.135(3) 0.0457(15) 0.0424(14) 0.0055(11) -0.0380(16) -0.0266(16)
C7S 0.076(3) 0.0371(18) 0.0448(19) 0.0009(15) -0.0164(18) -0.0140(17)
C8S 0.0371(17) 0.053(2) 0.0419(18) -0.0124(15) 0.0085(14) -0.0132(14)
C9S 0.053(2) 0.083(3) 0.0403(19) -0.0041(18) -0.0067(16) -0.018(2)
C10S 0.164(5) 0.046(2) 0.054(2) -0.0020(19) -0.049(3) 0.012(3)

loop_
_atom_type_symbol
_atom_type_description
_atom_type_scat_dispersion_real
_atom_type_scat_dispersion_imag
_atom_type_scat_source
C C 0.0181 0.0091 'International Tables Vol C Tables 4.2.6.8 and 6.1.1.4'
H H 0.0000 0.0000 'International Tables Vol C Tables 4.2.6.8 and 6.1.1.4'
N N 0.0311 0.0180 'International Tables Vol C Tables 4.2.6.8 and 6.1.1.4'
O O 0.0492 0.0322 'International Tables Vol C Tables 4.2.6.8 and 6.1.1.4'
Zn Zn -1.5491 0.6778 'International Tables Vol C Tables 4.2.6.8 and 6.1.1.4'

loop_
_geom_angle_atom_site_label_1
_geom_angle_atom_site_label_2
_geom_angle_atom_site_label_3
_geom_angle
_geom_angle_site_symmetry_1
_geom_angle_site_symmetry_3
_geom_angle_publ_flag
N1 Zn1 N2 84.35(8) . . ?
N1 Zn1 N3 116.24(8) . . ?
N1 Zn1 N4 150.82(8) . . ?
N2 Zn1 N3 106.45(8) . . ?
N4 Zn1 N2 110.21(8) . . ?
N4 Zn1 N3 84.67(8) . . ?
N5 Zn2 N6 84.78(8) . . ?
N5 Zn2 N7 109.83(8) . . ?
N6 Zn2 N7 103.10(7) . . ?
N8 Zn2 N5 152.22(8) . . ?
N8 Zn2 N6 115.91(8) . . ?
N8 Zn2 N7 84.49(8) . . ?
N9 Zn3 N10 84.58(8) . . ?
N9 Zn3 N11 109.19(8) . . ?
N10 Zn3 N11 110.20(7) . . ?
N12 Zn3 N9 152.81(8) . . ?
N12 Zn3 N10 113.79(8) . . ?
N12 Zn3 N11 84.04(8) . . ?
C1 N1 Zn1 141.19(16) . . ?
C1 N1 C4 106.66(19) . . ?
C4 N1 Zn1 110.30(15) . . ?
C5 N2 Zn1 110.36(15) . . ?
C9 N2 Zn1 129.68(17) . . ?
C9 N2 C5 119.9(2) . . ?
C10 N3 Zn1 131.16(16) . . ?
C10 N3 C14 119.0(2) . . ?
C14 N3 Zn1 109.79(15) . . ?
C15 N4 Zn1 110.12(15) . . ?
C18 N4 Zn1 141.91(16) . . ?
C18 N4 C15 106.47(18) . . ?
C21 N5 Zn2 142.43(16) . . ?
C21 N5 C24 106.52(18) . . ?
C24 N5 Zn2 110.16(15) . . ?
C25 N6 Zn2 109.75(15) . . ?
C29 N6 Zn2 130.85(16) . . ?
C29 N6 C25 119.4(2) . . ?
C30 N7 Zn2 130.23(17) . . ?
C30 N7 C34 119.8(2) . . ?
C34 N7 Zn2 109.97(15) . . ?
C35 N8 Zn2 110.38(15) . . ?
C38 N8 Zn2 140.91(16) . . ?
C38 N8 C35 106.81(18) . . ?
C39 N9 Zn3 140.46(16) . . ?
C39 N9 C42 107.31(19) . . ?
C42 N9 Zn3 110.55(15) . . ?
C43 N10 Zn3 109.52(15) . . ?
C47 N10 Zn3 130.67(17) . . ?
C47 N10 C43 119.6(2) . . ?
C48 N11 Zn3 129.93(17) . . ?
C48 N11 C52 120.1(2) . . ?
C52 N11 Zn3 109.95(15) . . ?
C53 N12 Zn3 111.10(15) . . ?
C56 N12 Zn3 140.54(16) . . ?
C56 N12 C53 106.92(19) . . ?
N1 C1 C2 109.8(2) . . ?
N1 C1 C19 123.58(19) . . ?
C2 C1 C19 126.5(2) . . ?
C1 C2 H2 126.4 . . ?
C1 C2 C3 107.3(2) . . ?
C3 C2 H2 126.4 . . ?
C2 C3 H3 126.8 . . ?
C4 C3 C2 106.4(2) . . ?
C4 C3 H3 126.8 . . ?
N1 C4 C3 109.9(2) . . ?
N1 C4 C5 118.7(2) . . ?
C3 C4 C5 131.4(2) . . ?
N2 C5 C4 115.4(2) . . ?
N2 C5 C6 120.5(2) . . ?
C6 C5 C4 124.1(2) . . ?
C5 C6 H6 120.6 . . ?
C7 C6 C5 118.9(2) . . ?
C7 C6 H6 120.6 . . ?
C6 C7 H7 119.9 . . ?
C6 C7 C8 120.3(2) . . ?
C8 C7 H7 119.9 . . ?
C7 C8 H8 121.0 . . ?
C9 C8 C7 118.0(2) . . ?
C9 C8 H8 121.0 . . ?
N2 C9 C8 122.5(2) . . ?
N2 C9 H9 118.7 . . ?
C8 C9 H9 118.7 . . ?
N3 C10 H10 118.6 . . ?
N3 C10 C11 122.8(2) . . ?
C11 C10 H10 118.6 . . ?
C10 C11 H11 120.8 . . ?
C10 C11 C12 118.4(2) . . ?
C12 C11 H11 120.8 . . ?
C11 C12 H12 120.2 . . ?
C13 C12 C11 119.7(2) . . ?
C13 C12 H12 120.2 . . ?
C12 C13 H13 120.4 . . ?
C12 C13 C14 119.1(2) . . ?
C14 C13 H13 120.4 . . ?
N3 C14 C13 121.0(2) . . ?
N3 C14 C15 115.8(2) . . ?
C13 C14 C15 123.3(2) . . ?
N4 C15 C14 119.0(2) . . ?
C16 C15 N4 110.1(2) . . ?
C16 C15 C14 130.9(2) . . ?
C15 C16 H16 126.9 . . ?
C15 C16 C17 106.2(2) . . ?
C17 C16 H16 126.9 . . ?
C16 C17 H17 126.5 . . ?
C18 C17 C16 107.1(2) . . ?
C18 C17 H17 126.5 . . ?
N4 C18 C17 110.1(2) . . ?
N4 C18 C20 124.49(19) . . ?
C17 C18 C20 125.4(2) . . ?
C1 C19 H19 104.7 . . ?
C1 C19 C39 115.29(19) . . ?
C21 C19 C1 112.34(18) . . ?
C21 C19 H19 104.7 . . ?
C21 C19 C39 113.75(19) . . ?
C39 C19 H19 104.7 . . ?
C18 C20 H20 105.0 . . ?
C38 C20 C18 112.48(19) . . ?
C38 C20 H20 105.0 . . ?
C38 C20 C56 114.46(19) . . ?
C56 C20 C18 113.80(19) . . ?
C56 C20 H20 105.0 . . ?
N5 C21 C19 124.3(2) . . ?
N5 C21 C22 110.2(2) . . ?
C22 C21 C19 125.5(2) . . ?
C21 C22 H22 126.5 . . ?
C21 C22 C23 107.0(2) . . ?
C23 C22 H22 126.5 . . ?
C22 C23 H23 126.8 . . ?
C24 C23 C22 106.4(2) . . ?
C24 C23 H23 126.8 . . ?
N5 C24 C25 119.3(2) . . ?
C23 C24 N5 109.9(2) . . ?
C23 C24 C25 130.9(2) . . ?
N6 C25 C24 115.6(2) . . ?
N6 C25 C26 120.4(2) . . ?
C26 C25 C24 124.0(2) . . ?
C25 C26 H26 120.3 . . ?
C27 C26 C25 119.4(2) . . ?
C27 C26 H26 120.3 . . ?
C26 C27 H27 120.1 . . ?
C26 C27 C28 119.7(2) . . ?
C28 C27 H27 120.1 . . ?
C27 C28 H28 120.9 . . ?
C29 C28 C27 118.1(2) . . ?
C29 C28 H28 120.9 . . ?
N6 C29 C28 122.9(2) . . ?
N6 C29 H29 118.6 . . ?
C28 C29 H29 118.6 . . ?
N7 C30 H30 118.7 . . ?
N7 C30 C31 122.7(2) . . ?
C31 C30 H30 118.7 . . ?
C30 C31 H31 121.0 . . ?
C30 C31 C32 118.0(2) . . ?
C32 C31 H31 121.0 . . ?
C31 C32 H32 119.9 . . ?
C33 C32 C31 120.2(2) . . ?
C33 C32 H32 119.9 . . ?
C32 C33 H33 120.6 . . ?
C32 C33 C34 118.8(2) . . ?
C34 C33 H33 120.6 . . ?
N7 C34 C33 120.6(2) . . ?
N7 C34 C35 115.7(2) . . ?
C33 C34 C35 123.7(2) . . ?
N8 C35 C34 119.0(2) . . ?
C36 C35 N8 110.0(2) . . ?
C36 C35 C34 130.9(2) . . ?
C35 C36 H36 126.8 . . ?
C35 C36 C37 106.3(2) . . ?
C37 C36 H36 126.8 . . ?
C36 C37 H37 126.3 . . ?
C38 C37 C36 107.3(2) . . ?
C38 C37 H37 126.3 . . ?
N8 C38 C20 123.6(2) . . ?
N8 C38 C37 109.5(2) . . ?
C37 C38 C20 126.9(2) . . ?
N9 C39 C19 124.3(2) . . ?
N9 C39 C40 109.6(2) . . ?
C40 C39 C19 126.1(2) . . ?
C39 C40 H40 126.3 . . ?
C39 C40 C41 107.3(2) . . ?
C41 C40 H40 126.3 . . ?
C40 C41 H41 126.8 . . ?
C42 C41 C40 106.4(2) . . ?
C42 C41 H41 126.8 . . ?
N9 C42 C41 109.4(2) . . ?
N9 C42 C43 118.9(2) . . ?
C41 C42 C43 131.7(2) . . ?
N10 C43 C42 115.7(2) . . ?
N10 C43 C44 120.2(2) . . ?
C44 C43 C42 124.1(2) . . ?
C43 C44 H44 120.2 . . ?
C45 C44 C43 119.5(2) . . ?
C45 C44 H44 120.2 . . ?
C44 C45 H45 120.0 . . ?
C44 C45 C46 119.9(2) . . ?
C46 C45 H45 120.0 . . ?
C45 C46 H46 121.0 . . ?
C47 C46 C45 117.9(2) . . ?
C47 C46 H46 121.0 . . ?
N10 C47 C46 122.8(2) . . ?
N10 C47 H47 118.6 . . ?
C46 C47 H47 118.6 . . ?
N11 C48 H48 118.8 . . ?
N11 C48 C49 122.4(2) . . ?
C49 C48 H48 118.8 . . ?
C48 C49 H49 120.9 . . ?
C48 C49 C50 118.2(2) . . ?
C50 C49 H49 120.9 . . ?
C49 C50 H50 120.1 . . ?
C51 C50 C49 119.9(2) . . ?
C51 C50 H50 120.1 . . ?
C50 C51 H51 120.3 . . ?
C50 C51 C52 119.5(2) . . ?
C52 C51 H51 120.3 . . ?
N11 C52 C51 119.9(2) . . ?
N11 C52 C53 115.6(2) . . ?
C51 C52 C53 124.5(2) . . ?
N12 C53 C52 118.5(2) . . ?
C54 C53 N12 109.6(2) . . ?
C54 C53 C52 131.9(2) . . ?
C53 C54 H54 126.7 . . ?
C53 C54 C55 106.5(2) . . ?
C55 C54 H54 126.7 . . ?
C54 C55 H55 126.5 . . ?
C56 C55 C54 107.1(2) . . ?
C56 C55 H55 126.5 . . ?
N12 C56 C20 123.2(2) . . ?
N12 C56 C55 109.9(2) . . ?
C55 C56 C20 126.9(2) . . ?
C5S O1S C2S 109.1(3) . . ?
O1S C2S H2SA 110.0 . . ?
O1S C2S H2SB 110.0 . . ?
O1S C2S C3S 108.4(4) . . ?
H2SA C2S H2SB 108.4 . . ?
C3S C2S H2SA 110.0 . . ?
C3S C2S H2SB 110.0 . . ?
C2S C3S H3SA 111.3 . . ?
C2S C3S H3SB 111.3 . . ?
C2S C3S C4S 102.5(3) . . ?
H3SA C3S H3SB 109.2 . . ?
C4S C3S H3SA 111.3 . . ?
C4S C3S H3SB 111.3 . . ?
C3S C4S H4SA 111.5 . . ?
C3S C4S H4SB 111.5 . . ?
H4SA C4S H4SB 109.3 . . ?
C5S C4S C3S 101.4(4) . . ?
C5S C4S H4SA 111.5 . . ?
C5S C4S H4SB 111.5 . . ?
O1S C5S C4S 105.4(3) . . ?
O1S C5S H5SA 110.7 . . ?
O1S C5S H5SB 110.7 . . ?
C4S C5S H5SA 110.7 . . ?
C4S C5S H5SB 110.7 . . ?
H5SA C5S H5SB 108.8 . . ?
C2T O1T C5T 109.1(13) . . ?
O1T C2T H2TA 110.1 . . ?
O1T C2T H2TB 110.1 . . ?
O1T C2T C3T 108.1(13) . . ?
H2TA C2T H2TB 108.4 . . ?
C3T C2T H2TA 110.1 . . ?
C3T C2T H2TB 110.1 . . ?
C2T C3T H3TA 110.7 . . ?
C2T C3T H3TB 110.7 . . ?
C2T C3T C4T 105.0(13) . . ?
H3TA C3T H3TB 108.8 . . ?
C4T C3T H3TA 110.7 . . ?
C4T C3T H3TB 110.7 . . ?
C3T C4T H4TA 111.0 . . ?
C3T C4T H4TB 111.0 . . ?
H4TA C4T H4TB 109.0 . . ?
C5T C4T C3T 103.6(13) . . ?
C5T C4T H4TA 111.0 . . ?
C5T C4T H4TB 111.0 . . ?
O1T C5T C4T 105.9(13) . . ?
O1T C5T H5TA 110.6 . . ?
O1T C5T H5TB 110.6 . . ?
C4T C5T H5TA 110.6 . . ?
C4T C5T H5TB 110.6 . . ?
H5TA C5T H5TB 108.7 . . ?
H1WA O1W H1WB 109.4 . . ?
C10S O6S C7S 109.6(3) . . ?
O6S C7S H7SA 110.4 . . ?
O6S C7S H7SB 110.4 . . ?
O6S C7S C8S 106.7(3) . . ?
H7SA C7S H7SB 108.6 . . ?
C8S C7S H7SA 110.4 . . ?
C8S C7S H7SB 110.4 . . ?
C7S C8S H8SA 111.2 . . ?
C7S C8S H8SB 111.2 . . ?
H8SA C8S H8SB 109.1 . . ?
C9S C8S C7S 102.8(3) . . ?
C9S C8S H8SA 111.2 . . ?
C9S C8S H8SB 111.2 . . ?
C8S C9S H9SA 110.8 . . ?
C8S C9S H9SB 110.8 . . ?
H9SA C9S H9SB 108.9 . . ?
C10S C9S C8S 104.7(3) . . ?
C10S C9S H9SA 110.8 . . ?
C10S C9S H9SB 110.8 . . ?
O6S C10S C9S 109.7(3) . . ?
O6S C10S H10A 109.7 . . ?
O6S C10S H10B 109.7 . . ?
C9S C10S H10A 109.7 . . ?
C9S C10S H10B 109.7 . . ?
H10A C10S H10B 108.2 . . ?

loop_
_geom_bond_atom_site_label_1
_geom_bond_atom_site_label_2
_geom_bond_distance
_geom_bond_site_symmetry_2
_geom_bond_publ_flag
Zn1 N1 1.9545(19) . ?
Zn1 N2 2.065(2) . ?
Zn1 N3 2.072(2) . ?
Zn1 N4 1.9585(19) . ?
Zn2 N5 1.9547(19) . ?
Zn2 N6 2.066(2) . ?
Zn2 N7 2.069(2) . ?
Zn2 N8 1.9519(19) . ?
Zn3 N9 1.9455(19) . ?
Zn3 N10 2.080(2) . ?
Zn3 N11 2.081(2) . ?
Zn3 N12 1.9417(19) . ?
N1 C1 1.363(3) . ?
N1 C4 1.387(3) . ?
N2 C5 1.350(3) . ?
N2 C9 1.342(3) . ?
N3 C10 1.348(3) . ?
N3 C14 1.356(3) . ?
N4 C15 1.389(3) . ?
N4 C18 1.362(3) . ?
N5 C21 1.360(3) . ?
N5 C24 1.388(3) . ?
N6 C25 1.360(3) . ?
N6 C29 1.343(3) . ?
N7 C30 1.339(3) . ?
N7 C34 1.353(3) . ?
N8 C35 1.387(3) . ?
N8 C38 1.368(3) . ?
N9 C39 1.355(3) . ?
N9 C42 1.386(3) . ?
N10 C43 1.354(3) . ?
N10 C47 1.344(3) . ?
N11 C48 1.342(3) . ?
N11 C52 1.352(3) . ?
N12 C53 1.390(3) . ?
N12 C56 1.357(3) . ?
C1 C2 1.394(3) . ?
C1 C19 1.514(3) . ?
C2 H2 0.9500 . ?
C2 C3 1.402(4) . ?
C3 H3 0.9500 . ?
C3 C4 1.388(3) . ?
C4 C5 1.450(3) . ?
C5 C6 1.404(3) . ?
C6 H6 0.9500 . ?
C6 C7 1.377(4) . ?
C7 H7 0.9500 . ?
C7 C8 1.390(4) . ?
C8 H8 0.9500 . ?
C8 C9 1.379(4) . ?
C9 H9 0.9500 . ?
C10 H10 0.9500 . ?
C10 C11 1.376(4) . ?
C11 H11 0.9500 . ?
C11 C12 1.392(4) . ?
C12 H12 0.9500 . ?
C12 C13 1.381(3) . ?
C13 H13 0.9500 . ?
C13 C14 1.401(3) . ?
C14 C15 1.449(3) . ?
C15 C16 1.388(3) . ?
C16 H16 0.9500 . ?
C16 C17 1.407(3) . ?
C17 H17 0.9500 . ?
C17 C18 1.393(3) . ?
C18 C20 1.516(3) . ?
C19 H19 1.0000 . ?
C19 C21 1.511(3) . ?
C19 C39 1.514(3) . ?
C20 H20 1.0000 . ?
C20 C38 1.506(3) . ?
C20 C56 1.515(3) . ?
C21 C22 1.390(3) . ?
C22 H22 0.9500 . ?
C22 C23 1.404(3) . ?
C23 H23 0.9500 . ?
C23 C24 1.388(3) . ?
C24 C25 1.445(3) . ?
C25 C26 1.401(3) . ?
C26 H26 0.9500 . ?
C26 C27 1.378(4) . ?
C27 H27 0.9500 . ?
C27 C28 1.394(4) . ?
C28 H28 0.9500 . ?
C28 C29 1.378(4) . ?
C29 H29 0.9500 . ?
C30 H30 0.9500 . ?
C30 C31 1.374(4) . ?
C31 H31 0.9500 . ?
C31 C32 1.395(4) . ?
C32 H32 0.9500 . ?
C32 C33 1.377(4) . ?
C33 H33 0.9500 . ?
C33 C34 1.401(3) . ?
C34 C35 1.443(3) . ?
C35 C36 1.387(3) . ?
C36 H36 0.9500 . ?
C36 C37 1.406(3) . ?
C37 H37 0.9500 . ?
C37 C38 1.395(3) . ?
C39 C40 1.390(3) . ?
C40 H40 0.9500 . ?
C40 C41 1.403(3) . ?
C41 H41 0.9500 . ?
C41 C42 1.387(3) . ?
C42 C43 1.450(3) . ?
C43 C44 1.404(3) . ?
C44 H44 0.9500 . ?
C44 C45 1.375(4) . ?
C45 H45 0.9500 . ?
C45 C46 1.393(4) . ?
C46 H46 0.9500 . ?
C46 C47 1.381(4) . ?
C47 H47 0.9500 . ?
C48 H48 0.9500 . ?
C48 C49 1.383(4) . ?
C49 H49 0.9500 . ?
C49 C50 1.390(4) . ?
C50 H50 0.9500 . ?
C50 C51 1.375(4) . ?
C51 H51 0.9500 . ?
C51 C52 1.407(3) . ?
C52 C53 1.445(3) . ?
C53 C54 1.382(3) . ?
C54 H54 0.9500 . ?
C54 C55 1.407(4) . ?
C55 H55 0.9500 . ?
C55 C56 1.388(3) . ?
O1S C2S 1.401(5) . ?
O1S C5S 1.396(5) . ?
C2S H2SA 0.9900 . ?
C2S H2SB 0.9900 . ?
C2S C3S 1.514(7) . ?
C3S H3SA 0.9900 . ?
C3S H3SB 0.9900 . ?
C3S C4S 1.518(6) . ?
C4S H4SA 0.9900 . ?
C4S H4SB 0.9900 . ?
C4S C5S 1.515(6) . ?
C5S H5SA 0.9900 . ?
C5S H5SB 0.9900 . ?
O1T C2T 1.393(11) . ?
O1T C5T 1.413(10) . ?
C2T H2TA 0.9900 . ?
C2T H2TB 0.9900 . ?
C2T C3T 1.500(12) . ?
C3T H3TA 0.9900 . ?
C3T H3TB 0.9900 . ?
C3T C4T 1.512(12) . ?
C4T H4TA 0.9900 . ?
C4T H4TB 0.9900 . ?
C4T C5T 1.503(11) . ?
C5T H5TA 0.9900 . ?
C5T H5TB 0.9900 . ?
O1W H1WA 0.8705 . ?
O1W H1WB 0.8703 . ?
O6S C7S 1.428(4) . ?
O6S C10S 1.376(4) . ?
C7S H7SA 0.9900 . ?
C7S H7SB 0.9900 . ?
C7S C8S 1.503(4) . ?
C8S H8SA 0.9900 . ?
C8S H8SB 0.9900 . ?
C8S C9S 1.503(5) . ?
C9S H9SA 0.9900 . ?
C9S H9SB 0.9900 . ?
C9S C10S 1.472(6) . ?
C10S H10A 0.9900 . ?
C10S H10B 0.9900 . ?

loop_
_geom_torsion_atom_site_label_1
_geom_torsion_atom_site_label_2
_geom_torsion_atom_site_label_3
_geom_torsion_atom_site_label_4
_geom_torsion
_geom_torsion_site_symmetry_1
_geom_torsion_site_symmetry_2
_geom_torsion_site_symmetry_3
_geom_torsion_site_symmetry_4
_geom_torsion_publ_flag
Zn1 N1 C1 C2 161.21(19) . . . . ?
Zn1 N1 C1 C19 -16.0(4) . . . . ?
Zn1 N1 C4 C3 -167.70(15) . . . . ?
Zn1 N1 C4 C5 11.0(2) . . . . ?
Zn1 N2 C5 C4 0.9(2) . . . . ?
Zn1 N2 C5 C6 -178.30(18) . . . . ?
Zn1 N2 C9 C8 178.2(2) . . . . ?
Zn1 N3 C10 C11 177.38(18) . . . . ?
Zn1 N3 C14 C13 -177.78(17) . . . . ?
Zn1 N3 C14 C15 1.5(2) . . . . ?
Zn1 N4 C15 C14 9.5(2) . . . . ?
Zn1 N4 C15 C16 -169.84(16) . . . . ?
Zn1 N4 C18 C17 164.4(2) . . . . ?
Zn1 N4 C18 C20 -16.7(4) . . . . ?
Zn2 N5 C21 C19 -10.7(4) . . . . ?
Zn2 N5 C21 C22 168.3(2) . . . . ?
Zn2 N5 C24 C23 -172.56(15) . . . . ?
Zn2 N5 C24 C25 5.9(2) . . . . ?
Zn2 N6 C25 C24 -3.6(2) . . . . ?
Zn2 N6 C25 C26 175.98(17) . . . . ?
Zn2 N6 C29 C28 -175.22(18) . . . . ?
Zn2 N7 C30 C31 -179.15(19) . . . . ?
Zn2 N7 C34 C33 179.62(17) . . . . ?
Zn2 N7 C34 C35 0.6(2) . . . . ?
Zn2 N8 C35 C34 8.0(2) . . . . ?
Zn2 N8 C35 C36 -168.17(15) . . . . ?
Zn2 N8 C38 C20 -16.8(4) . . . . ?
Zn2 N8 C38 C37 162.02(19) . . . . ?
Zn3 N9 C39 C19 -17.4(4) . . . . ?
Zn3 N9 C39 C40 163.35(19) . . . . ?
Zn3 N9 C42 C41 -168.92(16) . . . . ?
Zn3 N9 C42 C43 10.1(2) . . . . ?
Zn3 N10 C43 C42 0.9(2) . . . . ?
Zn3 N10 C43 C44 -178.05(17) . . . . ?
Zn3 N10 C47 C46 175.83(17) . . . . ?
Zn3 N11 C48 C49 -179.98(17) . . . . ?
Zn3 N11 C52 C51 178.87(17) . . . . ?
Zn3 N11 C52 C53 -1.6(2) . . . . ?
Zn3 N12 C53 C52 9.9(3) . . . . ?
Zn3 N12 C53 C54 -169.05(17) . . . . ?
Zn3 N12 C56 C20 -15.3(4) . . . . ?
Zn3 N12 C56 C55 163.9(2) . . . . ?
N1 C1 C2 C3 0.6(3) . . . . ?
N1 C1 C19 C21 41.1(3) . . . . ?
N1 C1 C19 C39 -91.4(3) . . . . ?
N1 C4 C5 N2 -8.0(3) . . . . ?
N1 C4 C5 C6 171.1(2) . . . . ?
N2 C5 C6 C7 0.3(4) . . . . ?
N3 C10 C11 C12 -0.4(4) . . . . ?
N3 C14 C15 N4 -7.5(3) . . . . ?
N3 C14 C15 C16 171.7(2) . . . . ?
N4 C15 C16 C17 0.1(3) . . . . ?
N4 C18 C20 C38 -90.2(3) . . . . ?
N4 C18 C20 C56 42.0(3) . . . . ?
N5 C21 C22 C23 -0.9(3) . . . . ?
N5 C24 C25 N6 -1.4(3) . . . . ?
N5 C24 C25 C26 179.0(2) . . . . ?
N6 C25 C26 C27 0.1(3) . . . . ?
N7 C30 C31 C32 -0.3(4) . . . . ?
N7 C34 C35 N8 -5.9(3) . . . . ?
N7 C34 C35 C36 169.4(2) . . . . ?
N8 C35 C36 C37 0.3(3) . . . . ?
N9 C39 C40 C41 -0.4(3) . . . . ?
N9 C42 C43 N10 -7.5(3) . . . . ?
N9 C42 C43 C44 171.4(2) . . . . ?
N10 C43 C44 C45 1.8(3) . . . . ?
N11 C48 C49 C50 0.0(3) . . . . ?
N11 C52 C53 N12 -5.4(3) . . . . ?
N11 C52 C53 C54 173.2(3) . . . . ?
N12 C53 C54 C55 -0.1(3) . . . . ?
C1 N1 C4 C3 0.2(3) . . . . ?
C1 N1 C4 C5 178.9(2) . . . . ?
C1 C2 C3 C4 -0.5(3) . . . . ?
C1 C19 C21 N5 -92.1(3) . . . . ?
C1 C19 C21 C22 89.0(3) . . . . ?
C1 C19 C39 N9 42.0(3) . . . . ?
C1 C19 C39 C40 -138.9(2) . . . . ?
C2 C1 C19 C21 -135.6(2) . . . . ?
C2 C1 C19 C39 91.9(3) . . . . ?
C2 C3 C4 N1 0.2(3) . . . . ?
C2 C3 C4 C5 -178.2(2) . . . . ?
C3 C4 C5 N2 170.3(2) . . . . ?
C3 C4 C5 C6 -10.6(4) . . . . ?
C4 N1 C1 C2 -0.5(2) . . . . ?
C4 N1 C1 C19 -177.7(2) . . . . ?
C4 C5 C6 C7 -178.8(2) . . . . ?
C5 N2 C9 C8 1.4(4) . . . . ?
C5 C6 C7 C8 -0.2(4) . . . . ?
C6 C7 C8 C9 0.6(4) . . . . ?
C7 C8 C9 N2 -1.2(4) . . . . ?
C9 N2 C5 C4 178.3(2) . . . . ?
C9 N2 C5 C6 -0.9(3) . . . . ?
C10 N3 C14 C13 -0.4(3) . . . . ?
C10 N3 C14 C15 178.9(2) . . . . ?
C10 C11 C12 C13 -0.1(3) . . . . ?
C11 C12 C13 C14 0.4(3) . . . . ?
C12 C13 C14 N3 -0.1(3) . . . . ?
C12 C13 C14 C15 -179.3(2) . . . . ?
C13 C14 C15 N4 171.7(2) . . . . ?
C13 C14 C15 C16 -9.1(4) . . . . ?
C14 N3 C10 C11 0.6(3) . . . . ?
C14 C15 C16 C17 -179.2(2) . . . . ?
C15 N4 C18 C17 0.9(3) . . . . ?
C15 N4 C18 C20 179.9(2) . . . . ?
C15 C16 C17 C18 0.4(3) . . . . ?
C16 C17 C18 N4 -0.8(3) . . . . ?
C16 C17 C18 C20 -179.8(2) . . . . ?
C17 C18 C20 C38 88.6(3) . . . . ?
C17 C18 C20 C56 -139.2(2) . . . . ?
C18 N4 C15 C14 178.8(2) . . . . ?
C18 N4 C15 C16 -0.6(3) . . . . ?
C18 C20 C38 N8 42.2(3) . . . . ?
C18 C20 C38 C37 -136.4(2) . . . . ?
C18 C20 C56 N12 -92.1(3) . . . . ?
C18 C20 C56 C55 88.9(3) . . . . ?
C19 C1 C2 C3 177.7(2) . . . . ?
C19 C21 C22 C23 178.0(2) . . . . ?
C19 C39 C40 C41 -179.6(2) . . . . ?
C21 N5 C24 C23 -0.8(3) . . . . ?
C21 N5 C24 C25 177.7(2) . . . . ?
C21 C19 C39 N9 -89.8(3) . . . . ?
C21 C19 C39 C40 89.3(3) . . . . ?
C21 C22 C23 C24 0.4(3) . . . . ?
C22 C23 C24 N5 0.2(3) . . . . ?
C22 C23 C24 C25 -178.0(2) . . . . ?
C23 C24 C25 N6 176.7(2) . . . . ?
C23 C24 C25 C26 -2.9(4) . . . . ?
C24 N5 C21 C19 -177.9(2) . . . . ?
C24 N5 C21 C22 1.1(3) . . . . ?
C24 C25 C26 C27 179.6(2) . . . . ?
C25 N6 C29 C28 2.1(3) . . . . ?
C25 C26 C27 C28 1.5(3) . . . . ?
C26 C27 C28 C29 -1.3(4) . . . . ?
C27 C28 C29 N6 -0.5(4) . . . . ?
C29 N6 C25 C24 178.5(2) . . . . ?
C29 N6 C25 C26 -1.9(3) . . . . ?
C30 N7 C34 C33 0.0(3) . . . . ?
C30 N7 C34 C35 -179.0(2) . . . . ?
C30 C31 C32 C33 -0.1(4) . . . . ?
C31 C32 C33 C34 0.5(4) . . . . ?
C32 C33 C34 N7 -0.4(3) . . . . ?
C32 C33 C34 C35 178.5(2) . . . . ?
C33 C34 C35 N8 175.1(2) . . . . ?
C33 C34 C35 C36 -9.6(4) . . . . ?
C34 N7 C30 C31 0.4(4) . . . . ?
C34 C35 C36 C37 -175.4(2) . . . . ?
C35 N8 C38 C20 -178.4(2) . . . . ?
C35 N8 C38 C37 0.5(2) . . . . ?
C35 C36 C37 C38 0.0(3) . . . . ?
C36 C37 C38 N8 -0.3(3) . . . . ?
C36 C37 C38 C20 178.5(2) . . . . ?
C38 N8 C35 C34 175.8(2) . . . . ?
C38 N8 C35 C36 -0.4(2) . . . . ?
C38 C20 C56 N12 39.2(3) . . . . ?
C38 C20 C56 C55 -139.8(2) . . . . ?
C39 N9 C42 C41 -0.5(3) . . . . ?
C39 N9 C42 C43 178.5(2) . . . . ?
C39 C19 C21 N5 41.1(3) . . . . ?
C39 C19 C21 C22 -137.7(2) . . . . ?
C39 C40 C41 C42 0.1(3) . . . . ?
C40 C41 C42 N9 0.3(3) . . . . ?
C40 C41 C42 C43 -178.6(2) . . . . ?
C41 C42 C43 N10 171.3(2) . . . . ?
C41 C42 C43 C44 -9.8(4) . . . . ?
C42 N9 C39 C19 179.8(2) . . . . ?
C42 N9 C39 C40 0.6(3) . . . . ?
C42 C43 C44 C45 -177.1(2) . . . . ?
C43 N10 C47 C46 1.8(3) . . . . ?
C43 C44 C45 C46 0.3(4) . . . . ?
C44 C45 C46 C47 -1.4(4) . . . . ?
C45 C46 C47 N10 0.3(4) . . . . ?
C47 N10 C43 C42 176.2(2) . . . . ?
C47 N10 C43 C44 -2.8(3) . . . . ?
C48 N11 C52 C51 -3.1(3) . . . . ?
C48 N11 C52 C53 176.4(2) . . . . ?
C48 C49 C50 C51 -1.7(4) . . . . ?
C49 C50 C51 C52 1.0(4) . . . . ?
C50 C51 C52 N11 1.4(3) . . . . ?
C50 C51 C52 C53 -178.0(2) . . . . ?
C51 C52 C53 N12 174.0(2) . . . . ?
C51 C52 C53 C54 -7.3(4) . . . . ?
C52 N11 C48 C49 2.4(3) . . . . ?
C52 C53 C54 C55 -178.9(3) . . . . ?
C53 N12 C56 C20 -179.4(2) . . . . ?
C53 N12 C56 C55 -0.2(3) . . . . ?
C53 C54 C55 C56 0.0(3) . . . . ?
C54 C55 C56 N12 0.1(3) . . . . ?
C54 C55 C56 C20 179.3(2) . . . . ?
C56 N12 C53 C52 179.1(2) . . . . ?
C56 N12 C53 C54 0.2(3) . . . . ?
C56 C20 C38 N8 -89.7(3) . . . . ?
C56 C20 C38 C37 91.7(3) . . . . ?
O1S C2S C3S C4S -14.8(6) . . . . ?
C2S O1S C5S C4S 28.6(6) . . . . ?
C2S C3S C4S C5S 30.0(5) . . . . ?
C3S C4S C5S O1S -36.6(6) . . . . ?
C5S O1S C2S C3S -8.5(6) . . . . ?
O1T C2T C3T C4T -2(3) . . . . ?
C2T O1T C5T C4T -29(2) . . . . ?
C2T C3T C4T C5T -15(3) . . . . ?
C3T C4T C5T O1T 27(3) . . . . ?
C5T O1T C2T C3T 19(3) . . . . ?
O6S C7S C8S C9S -24.7(4) . . . . ?
C7S O6S C10S C9S -0.5(6) . . . . ?
C7S C8S C9S C10S 23.8(4) . . . . ?
C8S C9S C10S O6S -15.3(5) . . . . ?
C10S O6S C7S C8S 16.3(5) . . . . ?
